data_7062305
loop_
_publ_author_name
'Chand, Prem'
'Kumar, Ashish'

_publ_section_title
;
 Acquiring preferred mode of aggregation through positional antagonism for
 saponification triggered gelation
;
_journal_issue 13
_journal_name_full 'New Journal of Chemistry'
_journal_page_first 6135
_journal_page_last 6143
_journal_paper_doi 10.1039/D2NJ04858B
_journal_volume 47
_journal_year 2023
_chemical_absolute_configuration unk
_chemical_compound_source '5-aminoisophthalic acid and o-vanillin'
_chemical_formula_moiety '2(C26 H25 N3 O6)'
_chemical_formula_sum 'C52 H50 N6 O12'
_chemical_formula_weight 951.010
_chemical_melting_point 351
_chemical_name_common HLB
_chemical_name_systematic diethyl-5-(2-hydroxy-3-methoxy-5-phenyldiazenyl)benzylidene-aminoisophthalate
_space_group_crystal_system triclinic
_space_group_IT_number 2
_space_group_name_Hall '-P 1'
_space_group_name_H-M_alt 'P -1'
_symmetry_cell_setting triclinic
_symmetry_Int_Tables_number 2
_symmetry_space_group_name_H-M 'P -1'
_audit_creation_date 2023-02-17
_audit_creation_method
;
Olex2 1.5-dev
(compiled 2023.02.15 svn.rb8c1d4dc for OlexSys, GUI svn.r6444)
;
_audit_update_record
;
2023-02-20 deposited with the CCDC.	2023-02-21 downloaded from the CCDC.
;
_cell_angle_alpha 62.200(2)
_cell_angle_beta 80.9796(15)
_cell_angle_gamma 87.5397(16)
_cell_formula_units_Z 2
_cell_length_a 7.52118(14)
_cell_length_b 19.1168(4)
_cell_length_c 19.7439(4)
_cell_measurement_reflns_used 70435
_cell_measurement_temperature 293(2)
_cell_measurement_theta_max 25.5700
_cell_measurement_theta_min 2.1630
_cell_volume 2478.61(10)
_computing_cell_refinement 'CrysAlisPro 1.171.40.82a (Rigaku OD, 2020)'
_computing_data_collection 'CrysAlisPro 1.171.40.82a (Rigaku OD, 2020)'
_computing_data_reduction 'CrysAlisPro 1.171.40.82a (Rigaku OD, 2020)'
_computing_molecular_graphics 'Olex2 1.5-dev (Dolomanov et al., 2009)'
_computing_publication_material 'Olex2 1.5-dev (Dolomanov et al., 2009)'
_computing_structure_refinement 'olex2.refine 1.5-dev (Bourhis et al., 2015)'
_computing_structure_solution 'SHELXT 2018/2 (Sheldrick, 2018)'
_diffrn_ambient_temperature 293.15
_diffrn_detector_area_resol_mean 10.0000
_diffrn_measured_fraction_theta_full 0.9997
_diffrn_measured_fraction_theta_max 0.9997
_diffrn_measurement_device_type 'XtaLAB Synergy, Dualflex, HyPix3000'
_diffrn_measurement_method '\w scans'
_diffrn_radiation_probe x-ray
_diffrn_radiation_type 'Mo K\a'
_diffrn_radiation_wavelength 0.71073
_diffrn_reflns_av_R_equivalents 0.0311
_diffrn_reflns_av_unetI/netI 0.0305
_diffrn_reflns_Laue_measured_fraction_full 0.9997
_diffrn_reflns_Laue_measured_fraction_max 0.9997
_diffrn_reflns_limit_h_max 9
_diffrn_reflns_limit_h_min -9
_diffrn_reflns_limit_k_max 24
_diffrn_reflns_limit_k_min -24
_diffrn_reflns_limit_l_max 24
_diffrn_reflns_limit_l_min -25
_diffrn_reflns_number 71966
_diffrn_reflns_point_group_measured_fraction_full 0.9997
_diffrn_reflns_point_group_measured_fraction_max 0.9997
_diffrn_reflns_theta_full 24.9999
_diffrn_reflns_theta_max 25.00
_diffrn_reflns_theta_min 2.04
_diffrn_source 'micro-focus sealed X-ray tube'
_diffrn_source_type 'PhotonJet (Mo) X-ray Source'
_exptl_absorpt_coefficient_mu 0.092
_exptl_absorpt_correction_T_max 1.0000
_exptl_absorpt_correction_T_min 0.88643
_exptl_absorpt_correction_type multi-scan
_exptl_absorpt_process_details 'CrysAlisPro 1.171.42.63a (Rigaku Oxford Diffraction, 2022)'
_exptl_crystal_colour 'Dark Red'
_exptl_crystal_density_diffrn 1.274
_exptl_crystal_density_meas 1.217
_exptl_crystal_density_method 'not measured'
_exptl_crystal_description Block
_exptl_crystal_F_000 1000.714
_exptl_crystal_recrystallization_method 'Re-crystallisation from solvent: Methanol, Dichloromethane'
_exptl_crystal_size_max 0.2
_exptl_crystal_size_mid 0.1
_exptl_crystal_size_min 0.05
_refine_diff_density_max 0.7678
_refine_diff_density_min -0.2667
_refine_diff_density_rms 0.0563
_refine_ls_d_res_high 0.8409
_refine_ls_d_res_low 9.9726
_refine_ls_extinction_coef 0.0019
_refine_ls_extinction_expression Fc^*^=kFc[1+0.001xFc^2^\l^3^/sin(2\q)]^-1/4^
_refine_ls_goodness_of_fit_ref 1.0566
_refine_ls_hydrogen_treatment constr
_refine_ls_matrix_type full
_refine_ls_number_constraints 107
_refine_ls_number_parameters 796
_refine_ls_number_reflns 8723
_refine_ls_number_restraints 357
_refine_ls_restrained_S_all 1.0336
_refine_ls_R_factor_all 0.0948
_refine_ls_R_factor_gt 0.0619
_refine_ls_shift/su_max -0.0008
_refine_ls_shift/su_mean 0.0000
_refine_ls_structure_factor_coef Fsqd
_refine_ls_weighting_details 'w=1/[\s^2^(Fo^2^)+(0.1180P)^2^+0.4443P] where P=(Fo^2^+2Fc^2^)/3'
_refine_ls_weighting_scheme calc
_refine_ls_wR_factor_gt 0.1920
_refine_ls_wR_factor_ref 0.2175
_reflns_Friedel_coverage 0.0
_reflns_limit_h_max 8
_reflns_limit_h_min -8
_reflns_limit_k_max 22
_reflns_limit_k_min -20
_reflns_limit_l_max 23
_reflns_limit_l_min 0
_reflns_number_gt 5568
_reflns_number_total 8723
_reflns_threshold_expression I>=2u(I)
_cod_data_source_file d2nj04858b2.cif
_cod_data_source_block shelx
_cod_depositor_comments 'Adding full bibliography for 7062305--7062306.cif.'
_cod_original_cell_volume 2478.6(1)
_cod_database_code 7062305
_olex2_refinement_description
;
1. Fixed Uiso
 At 1.2 times of:
  All C(H) groups, All C(H,H) groups
 At 1.5 times of:
  All C(H,H,H) groups, All O(H) groups
2. Restrained distances
 O5A-C16A \\sim O5B-C16B
 with sigma of 0.02
 O6A-C15A \\sim O6B-C15B
 with sigma of 0.02
 C13A-C14A \\sim C13A-C14B
 with sigma of 0.02
 C14A-C15A \\sim C14B-C15B
 with sigma of 0.02
 C14A-C19A \\sim C14B-C19B
 with sigma of 0.02
 C15A-C16A \\sim C15B-C16B
 with sigma of 0.02
 C16A-C17A \\sim C16B-C17B
 with sigma of 0.02
 C21A-C22A \\sim C21B-C22B
 with sigma of 0.02
 C22A-C23A \\sim C22B-C23B
 with sigma of 0.02
 C23A-C24A \\sim C23B-C24B
 with sigma of 0.02
 C24A-C25A \\sim C24B-C25B
 with sigma of 0.02
 O5A-C15A \\sim O5B-C15B
 with sigma of 0.04
 O5A-C17A \\sim O5B-C17B
 with sigma of 0.04
 O5A-C26A \\sim O5B-C26B
 with sigma of 0.04
 O6A-C14A \\sim O6B-C14B
 with sigma of 0.04
 O6A-C16A \\sim O6B-C16B
 with sigma of 0.04
 C13A-C15A \\sim C13A-C15B
 with sigma of 0.04
 C13A-C19A \\sim C13A-C19B
 with sigma of 0.04
 C14A-C16A \\sim C14B-C16B
 with sigma of 0.04
 C15A-C17A \\sim C15B-C17B
 with sigma of 0.04
 C15A-C19A \\sim C15B-C19B
 with sigma of 0.04
 C16A-C26A \\sim C16B-C26B
 with sigma of 0.04
 C17A-C19A \\sim C17B-C19B
 with sigma of 0.04
 C21A-C23A \\sim C21B-C23B
 with sigma of 0.04
 C21A-C25A \\sim C21B-C25B
 with sigma of 0.04
 C22A-C24A \\sim C22B-C24B
 with sigma of 0.04
 C23A-C25A \\sim C23B-C25B
 with sigma of 0.04
3. Rigid body (RIGU) restrains
 O5A, C26A, C22A, O6A, C20A, N2A, C24A, N3A, C19A, C14A, C21A, C15A, C23A,
 C16A, C25A, C17A, C18A
 with sigma for 1-2 distances of 0.004 and sigma for 1-3 distances of 0.004
 O6B, N2B, N3B, C14B, C25B, C15B, C26B, C16B, C22B, C17B, C23B, C24B, C18B
 with sigma for 1-2 distances of 0.001 and sigma for 1-3 distances of 0.001
 O6B, C26B, C23B, N2B, C21B, N3B, C25B, C14B, C20B, C15B, C22B, C16B, C24B,
 C17B, O5B, C18B, C19B
 with sigma for 1-2 distances of 0.004 and sigma for 1-3 distances of 0.004
4. Others
 Sof(H13b)=Sof(O6B)=Sof(H6B)=Sof(C14B)=Sof(C15B)=Sof(C16B)=Sof(C17B)=Sof(H17B)=
 Sof(C19B)=Sof(H19B)=Sof(C21B)=Sof(H21B)=Sof(C22B)=Sof(H22B)=Sof(C23B)=
 Sof(H23B)=Sof(C24B)=Sof(H24B)=Sof(C25B)=Sof(H25B)=Sof(O5B)=Sof(C26B)=Sof(H26d)=
 Sof(H26e)=Sof(H26f)=Sof(N2B)=Sof(N3B)=Sof(C18B)=Sof(C20B)=1-FVAR(1)
 Sof(O5A)=Sof(O6A)=Sof(H6A)=Sof(N2A)=Sof(N3A)=Sof(H13A)=Sof(C14A)=Sof(C15A)=
 Sof(C16A)=Sof(C17A)=Sof(H17A)=Sof(C18A)=Sof(C19A)=Sof(H19A)=Sof(C20A)=
 Sof(C21A)=Sof(H21A)=Sof(C22A)=Sof(H22A)=Sof(C23A)=Sof(H23A)=Sof(C24A)=
 Sof(H24A)=Sof(C25A)=Sof(H25A)=Sof(C26A)=Sof(H26a)=Sof(H26b)=Sof(H26c)=FVAR(1)
5.a Secondary CH2 refined with riding coordinates:
 C8(H8a,H8b), C11(H11c,H11d), C8A(H8Aa,H8Ab), C11A(H11a,H11b)
5.b Aromatic/amide H refined with riding coordinates:
 C1(H1), C3(H3), C5(H5), C13(H13), C17(H17), C19(H19), C22(H22), C23(H23),
 C24(H24), C25(H25), C26(H26), C1A(H1A), C3A(H3A), C5A(H5A), C13A(H13A),
 C13A(H13b), C17A(H17A), C19A(H19A), C21A(H21A), C22A(H22A), C23A(H23A),
 C24A(H24A), C25A(H25A), C17B(H17B), C19B(H19B), C21B(H21B), C22B(H22B),
 C23B(H23B), C24B(H24B), C25B(H25B)
5.c Idealised Me refined as rotating group:
 C9(H9a,H9b,H9c), C12(H12d,H12e,H12f), C20(H20a,H20b,H20c), C9A(H9Aa,H9Ab,
 H9Ac), C12A(H12a,H12b,H12c), C26A(H26a,H26b,H26c), C26B(H26d,H26e,H26f)
5.d Idealised tetrahedral OH refined as rotating group:
 O6(H6), O6A(H6A), O6B(H6B)
;
_olex2_submission_special_instructions 'No special instructions were received'

loop_
_space_group_symop_id
_space_group_symop_operation_xyz
1 x,y,z
2 -x,-y,-z

loop_
_atom_site_label
_atom_site_type_symbol
_atom_site_fract_x
_atom_site_fract_y
_atom_site_fract_z
_atom_site_U_iso_or_equiv
_atom_site_adp_type
_atom_site_occupancy
_atom_site_refinement_flags_posn
_atom_site_refinement_flags_adp
_atom_site_disorder_group
O1 O 0.3563(2) 1.12203(10) -0.24303(9) 0.0655(5) Uani 1.000000 . . .
O2 O 0.2777(3) 0.99806(12) -0.21019(11) 0.0955(7) Uani 1.000000 . . .
O3 O 0.5585(3) 1.26793(11) -0.60587(11) 0.0854(6) Uani 1.000000 . . .
O4 O 0.5485(3) 1.31356(12) -0.52077(12) 0.0981(7) Uani 1.000000 . . .
O5 O -0.0133(3) 0.74849(10) -0.43892(10) 0.0795(6) Uani 1.000000 . . .
O6 O 0.0903(3) 0.85952(11) -0.41104(10) 0.0797(6) Uani 1.000000 . . .
H6 H 0.137(4) 0.8956(10) -0.4077(3) 0.1195(8) Uiso 1.000000 GR . .
N1 N 0.2478(3) 0.99701(12) -0.46096(13) 0.0638(6) Uani 1.000000 . . .
N2 N 0.1755(3) 0.92274(13) -0.71850(13) 0.0654(6) Uani 1.000000 . . .
N3 N 0.1289(3) 0.86974(13) -0.73226(12) 0.0658(6) Uani 1.000000 . . .
C1 C 0.4153(3) 1.16379(14) -0.39956(14) 0.0576(6) Uani 1.000000 . . .
H1 H 0.4482(3) 1.20041(14) -0.38477(14) 0.0691(7) Uiso 1.000000 R . .
C2 C 0.3440(3) 1.09017(14) -0.34404(14) 0.0566(6) Uani 1.000000 . . .
C3 C 0.2915(3) 1.03684(14) -0.36672(15) 0.0593(6) Uani 1.000000 . . .
H3 H 0.2437(3) 0.98736(14) -0.32920(15) 0.0712(7) Uiso 1.000000 R . .
C4 C 0.3089(3) 1.05580(14) -0.44441(15) 0.0580(6) Uani 1.000000 . . .
C5 C 0.3834(3) 1.12950(14) -0.49995(15) 0.0601(6) Uani 1.000000 . . .
H5 H 0.3968(3) 1.14301(14) -0.55228(15) 0.0721(8) Uiso 1.000000 R . .
C6 C 0.4377(3) 1.18285(14) -0.47734(14) 0.0567(6) Uani 1.000000 . . .
C7 C 0.3221(4) 1.06458(16) -0.25940(15) 0.0648(7) Uani 1.000000 . . .
C8 C 0.3339(4) 1.10087(16) -0.16089(14) 0.0698(7) Uani 1.000000 . . .
H8a H 0.4191(4) 1.06118(16) -0.13559(14) 0.0837(9) Uiso 1.000000 R . .
H8b H 0.2131(4) 1.07918(16) -0.13607(14) 0.0837(9) Uiso 1.000000 R . .
C9 C 0.3653(4) 1.17282(18) -0.15410(16) 0.0834(9) Uani 1.000000 . . .
H9a H 0.2821(19) 1.2121(5) -0.1802(11) 0.1252(13) Uiso 1.000000 GR . .
H9b H 0.348(3) 1.1602(3) -0.10036(17) 0.1252(13) Uiso 1.000000 GR . .
H9c H 0.4863(10) 1.1929(7) -0.1774(11) 0.1252(13) Uiso 1.000000 GR . .
C10 C 0.5201(4) 1.26180(15) -0.53554(15) 0.0648(7) Uani 1.000000 . . .
C11 C 0.6465(5) 1.34154(19) -0.66734(18) 0.1045(11) Uani 1.000000 . . .
H11c H 0.5587(5) 1.38251(19) -0.68401(18) 0.1253(14) Uiso 1.000000 R . .
H11d H 0.7380(5) 1.35869(19) -0.64817(18) 0.1253(14) Uiso 1.000000 R . .
C12 C 0.7260(8) 1.3294(3) -0.7302(2) 0.170(2) Uani 1.000000 . . .
H12d H 0.780(5) 1.3782(7) -0.7714(10) 0.255(3) Uiso 1.000000 GR . .
H12e H 0.816(4) 1.290(2) -0.7139(7) 0.255(3) Uiso 1.000000 GR . .
H12f H 0.6354(13) 1.311(2) -0.7481(16) 0.255(3) Uiso 1.000000 GR . .
C13 C 0.2549(3) 1.00637(15) -0.52956(16) 0.0626(7) Uani 1.000000 . . .
H13 H 0.3022(3) 1.05390(15) -0.57102(16) 0.0751(8) Uiso 1.000000 R . .
C14 C 0.1924(3) 0.94606(14) -0.54528(14) 0.0568(6) Uani 1.000000 . . .
C15 C 0.1144(3) 0.87451(14) -0.48503(14) 0.0594(6) Uani 1.000000 . . .
C16 C 0.0588(3) 0.81571(14) -0.50233(15) 0.0598(6) Uani 1.000000 . . .
C17 C 0.0775(3) 0.82952(15) -0.57764(15) 0.0611(6) Uani 1.000000 . . .
H17 H 0.0402(3) 0.79085(15) -0.58889(15) 0.0733(8) Uiso 1.000000 R . .
C18 C 0.1524(3) 0.90144(15) -0.63766(14) 0.0586(6) Uani 1.000000 . . .
C19 C 0.2086(3) 0.95834(15) -0.62123(15) 0.0608(6) Uani 1.000000 . . .
H19 H 0.2586(3) 1.00601(15) -0.66159(15) 0.0730(8) Uiso 1.000000 R . .
C20 C -0.0508(4) 0.68204(16) -0.44925(18) 0.0863(9) Uani 1.000000 . . .
H20a H -0.143(2) 0.6946(5) -0.4813(10) 0.1294(14) Uiso 1.000000 GR . .
H20b H 0.0565(8) 0.6689(8) -0.4737(11) 0.1294(14) Uiso 1.000000 GR . .
H20c H -0.091(3) 0.6378(4) -0.3997(2) 0.1294(14) Uiso 1.000000 GR . .
C21 C 0.1521(3) 0.89323(15) -0.81386(14) 0.0606(6) Uani 1.000000 . . .
C22 C 0.1982(4) 0.96963(16) -0.87125(17) 0.0809(8) Uani 1.000000 . . .
H22 H 0.2189(4) 1.00940(16) -0.85857(17) 0.0971(10) Uiso 1.000000 R . .
C23 C 0.2129(5) 0.98569(18) -0.94801(17) 0.0986(11) Uani 1.000000 . . .
H23 H 0.2416(5) 1.03703(18) -0.98710(17) 0.1184(13) Uiso 1.000000 R . .
C24 C 0.1858(4) 0.92733(18) -0.96725(17) 0.0863(9) Uani 1.000000 . . .
H24 H 0.1974(4) 0.93867(18) -1.01898(17) 0.1036(11) Uiso 1.000000 R . .
C25 C 0.1415(4) 0.85205(18) -0.90956(17) 0.0775(8) Uani 1.000000 . . .
H25 H 0.1234(4) 0.81206(18) -0.92228(17) 0.0930(9) Uiso 1.000000 R . .
C26 C 0.1237(4) 0.83502(16) -0.83329(16) 0.0689(7) Uani 1.000000 . . .
H26 H 0.0922(4) 0.78377(16) -0.79456(16) 0.0827(8) Uiso 1.000000 R . .
O1A O 0.0102(3) 0.23531(10) 0.09479(10) 0.0830(6) Uani 1.000000 . . .
O2A O 0.1309(3) 0.19362(11) 0.01010(11) 0.0858(6) Uani 1.000000 . . .
O3A O 0.1162(2) 0.37722(10) -0.26908(9) 0.0675(5) Uani 1.000000 . . .
O4A O 0.0674(3) 0.50475(11) -0.30566(11) 0.0949(7) Uani 1.000000 . . .
O5A O -0.4996(8) 0.7577(3) -0.0773(3) 0.0871(14) Uani 0.715(9) D U 1
O6A O -0.3416(17) 0.6485(7) -0.1079(5) 0.093(3) Uani 0.715(9) D U 1
H6A H -0.293(9) 0.6107(15) -0.1111(5) 0.140(4) Uiso 0.715(9) GR . 1
N1A N -0.2007(3) 0.51134(12) -0.05957(13) 0.0660(6) Uani 1.000000 . . .
N2A N -0.5348(7) 0.5745(4) 0.2006(3) 0.0662(14) Uani 0.715(9) . U 1
N3A N -0.5992(4) 0.6269(2) 0.2159(2) 0.0637(13) Uani 0.715(9) . U 1
C1A C 0.0601(3) 0.34127(14) -0.11379(14) 0.0591(6) Uani 1.000000 . . .
H1A H 0.1176(3) 0.30439(14) -0.12715(14) 0.0709(8) Uiso 1.000000 R . .
C2A C 0.0207(3) 0.41464(14) -0.17147(14) 0.0584(6) Uani 1.000000 . . .
C3A C -0.0637(3) 0.46912(14) -0.15079(15) 0.0617(6) Uani 1.000000 . . .
H3A H -0.0882(3) 0.51857(14) -0.18934(15) 0.0740(8) Uiso 1.000000 R . .
C4A C -0.1122(3) 0.45145(14) -0.07389(15) 0.0599(6) Uani 1.000000 . . .
C5A C -0.0716(3) 0.37796(15) -0.01668(15) 0.0626(7) Uani 1.000000 . . .
H5A H -0.1022(3) 0.36569(15) 0.03523(15) 0.0751(8) Uiso 1.000000 R . .
C6A C 0.0139(3) 0.32292(14) -0.03631(14) 0.0592(6) Uani 1.000000 . . .
C7A C 0.0713(4) 0.43765(16) -0.25531(15) 0.0650(7) Uani 1.000000 . . .
C8A C 0.1677(4) 0.39577(16) -0.34974(14) 0.0734(8) Uani 1.000000 . . .
H8Aa H 0.2768(4) 0.42898(16) -0.37164(14) 0.0881(9) Uiso 1.000000 R . .
H8Ab H 0.0730(4) 0.42428(16) -0.37905(14) 0.0881(9) Uiso 1.000000 R . .
C9A C 0.1983(4) 0.32094(17) -0.35437(16) 0.0817(8) Uani 1.000000 . . .
H9Aa H 0.246(3) 0.33267(17) -0.4068(3) 0.1226(13) Uiso 1.000000 GR . .
H9Ab H 0.283(2) 0.2904(6) -0.3209(9) 0.1226(13) Uiso 1.000000 GR . .
H9Ac H 0.0864(6) 0.2912(6) -0.3385(12) 0.1226(13) Uiso 1.000000 GR . .
C10A C 0.0597(4) 0.24385(16) 0.02343(15) 0.0659(7) Uani 1.000000 . . .
C11A C 0.0492(5) 0.15978(17) 0.15885(16) 0.0928(10) Uani 1.000000 . . .
H11a H 0.1760(5) 0.14895(17) 0.15173(16) 0.1114(12) Uiso 1.000000 R . .
H11b H -0.0207(5) 0.11694(17) 0.16134(16) 0.1114(12) Uiso 1.000000 R . .
C12A C 0.0005(8) 0.1670(2) 0.2299(2) 0.1511(19) Uani 1.000000 . . .
H12a H 0.071(4) 0.2096(16) 0.2267(10) 0.227(3) Uiso 1.000000 GR . .
H12b H -0.1252(13) 0.178(2) 0.2362(12) 0.227(3) Uiso 1.000000 GR . .
H12c H 0.024(5) 0.1185(9) 0.2735(3) 0.227(3) Uiso 1.000000 GR . .
C13A C -0.2641(3) 0.50074(16) 0.00860(17) 0.0681(7) Uani 1.000000 D . .
H13A H -0.2502(3) 0.45130(16) 0.04966(17) 0.0818(9) Uiso 0.715(9) R . 1
H13b H -0.2521(3) 0.45331(16) 0.05244(17) 0.0818(9) Uiso 0.285(9) R . 2
C14A C -0.3536(16) 0.5576(5) 0.0270(5) 0.062(2) Uani 0.715(9) D U 1
C15A C -0.3892(13) 0.6302(5) -0.0331(4) 0.066(2) Uani 0.715(9) D U 1
C16A C -0.4742(8) 0.6888(3) -0.0147(3) 0.0670(16) Uani 0.715(9) D U 1
C17A C -0.5219(6) 0.6713(4) 0.0616(3) 0.0622(14) Uani 0.715(9) D U 1
H17A H -0.5764(6) 0.7092(4) 0.0741(3) 0.0747(16) Uiso 0.715(9) R . 1
C18A C -0.4897(6) 0.5979(3) 0.1199(3) 0.0592(14) Uani 0.715(9) . U 1
C19A C -0.4068(11) 0.5425(4) 0.1028(4) 0.0650(16) Uani 0.715(9) D U 1
H19A H -0.3854(11) 0.4934(4) 0.1428(4) 0.0781(19) Uiso 0.715(9) R . 1
C20A C -0.6395(8) 0.6019(4) 0.2979(3) 0.0627(16) Uani 0.715(9) . U 1
C21A C -0.6725(7) 0.6609(3) 0.3198(4) 0.0671(15) Uani 0.715(9) D U 1
H21A H -0.6736(7) 0.7134(3) 0.2822(4) 0.0805(18) Uiso 0.715(9) R . 1
C22A C -0.7037(11) 0.6416(4) 0.3972(4) 0.078(2) Uani 0.715(9) D U 1
H22A H -0.7206(11) 0.6815(4) 0.4117(4) 0.094(2) Uiso 0.715(9) R . 1
C23A C -0.7100(15) 0.5643(4) 0.4530(4) 0.081(2) Uani 0.715(9) D U 1
H23A H -0.7460(15) 0.5515(4) 0.5048(4) 0.098(3) Uiso 0.715(9) R . 1
C24A C -0.665(3) 0.5069(7) 0.4334(7) 0.096(3) Uani 0.715(9) D U 1
H24A H -0.646(3) 0.4562(7) 0.4712(7) 0.115(4) Uiso 0.715(9) R . 1
C25A C -0.6453(13) 0.5243(4) 0.3545(4) 0.083(2) Uani 0.715(9) D U 1
H25A H -0.6367(13) 0.4835(4) 0.3411(4) 0.100(2) Uiso 0.715(9) R . 1
C26A C -0.5705(11) 0.8206(4) -0.0634(4) 0.095(2) Uani 0.715(9) D U 1
H26a H -0.561(5) 0.8686(6) -0.1115(5) 0.142(3) Uiso 0.715(9) GR . 1
H26b H -0.6947(16) 0.8087(11) -0.040(2) 0.142(3) Uiso 0.715(9) GR . 1
H26c H -0.504(3) 0.8272(15) -0.0289(18) 0.142(3) Uiso 0.715(9) GR . 1
O6B O -0.335(4) 0.6568(16) -0.1216(15) 0.076(4) Uani 0.285(9) D U 2
H6B H -0.259(16) 0.625(6) -0.1222(19) 0.114(7) Uiso 0.285(9) GR . 2
N2B N -0.5585(12) 0.6320(7) 0.1663(8) 0.073(3) Uani 0.285(9) . U 2
N3B N -0.555(2) 0.5669(10) 0.2273(9) 0.079(4) Uani 0.285(9) . U 2
C14B C -0.360(4) 0.5697(14) 0.0141(15) 0.059(4) Uani 0.285(9) D U 2
C15B C -0.385(3) 0.6448(12) -0.0495(14) 0.064(4) Uani 0.285(9) D U 2
C16B C -0.468(2) 0.7061(11) -0.0417(10) 0.071(4) Uani 0.285(9) D U 2
C17B C -0.5165(19) 0.6989(10) 0.0313(10) 0.069(3) Uani 0.285(9) D U 2
H17B H -0.5594(19) 0.7428(10) 0.0365(10) 0.083(4) Uiso 0.285(9) R . 2
C18B C -0.504(2) 0.6290(11) 0.0967(11) 0.069(4) Uani 0.285(9) . U 2
C19B C -0.423(3) 0.5656(12) 0.0869(12) 0.076(5) Uani 0.285(9) D U 2
H19B H -0.411(3) 0.5185(12) 0.1310(12) 0.091(6) Uiso 0.285(9) R . 2
C20B C -0.611(2) 0.5718(10) 0.2994(8) 0.068(4) Uani 0.285(9) . U 2
C21B C -0.613(4) 0.5025(12) 0.3658(9) 0.087(5) Uani 0.285(9) D U 2
H21B H -0.559(4) 0.4571(12) 0.3672(9) 0.104(6) Uiso 0.285(9) R . 2
C22B C -0.701(7) 0.5055(18) 0.4299(17) 0.098(8) Uani 0.285(9) D U 2
H22B H -0.764(7) 0.4609(18) 0.4700(17) 0.117(10) Uiso 0.285(9) R . 2
C23B C -0.697(4) 0.5778(13) 0.4358(13) 0.094(6) Uani 0.285(9) D U 2
H23B H -0.692(4) 0.5770(13) 0.4828(13) 0.113(7) Uiso 0.285(9) R . 2
C24B C -0.701(3) 0.6437(10) 0.3733(12) 0.082(5) Uani 0.285(9) D U 2
H24B H -0.736(3) 0.6906(10) 0.3742(12) 0.099(6) Uiso 0.285(9) R . 2
C25B C -0.651(2) 0.6395(11) 0.3043(10) 0.080(5) Uani 0.285(9) D U 2
H25B H -0.644(2) 0.6865(11) 0.2582(10) 0.096(6) Uiso 0.285(9) R . 2
O5B O -0.481(2) 0.7727(8) -0.1086(8) 0.096(4) Uani 0.285(9) D U 2
C26B C -0.562(3) 0.8405(10) -0.1034(11) 0.104(6) Uani 0.285(9) D U 2
H26d H -0.594(13) 0.877(3) -0.153(2) 0.157(8) Uiso 0.285(9) GR . 2
H26e H -0.668(8) 0.8234(13) -0.065(4) 0.157(8) Uiso 0.285(9) GR . 2
H26f H -0.478(6) 0.866(4) -0.089(6) 0.157(8) Uiso 0.285(9) GR . 2

loop_
_atom_site_aniso_label
_atom_site_aniso_U_11
_atom_site_aniso_U_22
_atom_site_aniso_U_33
_atom_site_aniso_U_12
_atom_site_aniso_U_13
_atom_site_aniso_U_23
O1 0.0820(12) 0.0630(11) 0.0519(10) 0.0012(9) -0.0090(8) -0.0273(8)
O2 0.144(2) 0.0626(13) 0.0703(13) -0.0113(12) -0.0182(12) -0.0209(11)
O3 0.1216(16) 0.0681(12) 0.0618(12) -0.0142(11) 0.0064(11) -0.0313(10)
O4 0.156(2) 0.0627(12) 0.0781(14) -0.0229(12) -0.0013(13) -0.0377(11)
O5 0.1114(15) 0.0582(11) 0.0677(12) -0.0088(10) -0.0124(10) -0.0278(10)
O6 0.1127(16) 0.0685(12) 0.0644(12) -0.0063(11) -0.0089(10) -0.0371(10)
N1 0.0690(14) 0.0587(13) 0.0761(15) 0.0067(10) -0.0126(11) -0.0416(11)
N2 0.0685(14) 0.0635(13) 0.0716(14) 0.0023(11) -0.0129(11) -0.0370(11)
N3 0.0707(14) 0.0635(13) 0.0651(14) 0.0027(11) -0.0134(10) -0.0306(11)
C1 0.0632(15) 0.0514(14) 0.0634(16) 0.0062(11) -0.0113(12) -0.0308(12)
C2 0.0579(14) 0.0559(15) 0.0587(15) 0.0092(11) -0.0105(11) -0.0291(12)
C3 0.0619(15) 0.0505(14) 0.0652(16) 0.0047(11) -0.0082(12) -0.0274(12)
C4 0.0580(15) 0.0507(14) 0.0706(17) 0.0084(11) -0.0090(12) -0.0334(13)
C5 0.0662(16) 0.0572(15) 0.0629(16) 0.0080(12) -0.0085(12) -0.0339(13)
C6 0.0602(15) 0.0519(14) 0.0610(15) 0.0065(11) -0.0064(11) -0.0300(12)
C7 0.0710(17) 0.0557(16) 0.0647(17) 0.0064(13) -0.0140(13) -0.0249(14)
C8 0.0800(19) 0.0742(18) 0.0497(15) 0.0023(14) -0.0127(13) -0.0236(13)
C9 0.102(2) 0.092(2) 0.0613(17) -0.0106(17) -0.0089(15) -0.0400(16)
C10 0.0772(18) 0.0573(16) 0.0635(17) 0.0036(13) -0.0085(13) -0.0319(13)
C11 0.150(3) 0.075(2) 0.066(2) -0.017(2) 0.005(2) -0.0184(16)
C12 0.255(6) 0.112(3) 0.092(3) -0.015(4) 0.047(4) -0.026(3)
C13 0.0619(16) 0.0565(15) 0.0738(18) 0.0086(12) -0.0115(13) -0.0343(13)
C14 0.0600(15) 0.0530(14) 0.0657(16) 0.0088(11) -0.0134(12) -0.0341(12)
C15 0.0650(16) 0.0589(15) 0.0613(16) 0.0105(12) -0.0146(12) -0.0329(13)
C16 0.0681(16) 0.0477(14) 0.0644(16) 0.0068(12) -0.0143(12) -0.0261(12)
C17 0.0623(15) 0.0599(16) 0.0731(17) 0.0092(12) -0.0190(13) -0.0390(14)
C18 0.0607(15) 0.0589(15) 0.0600(15) 0.0078(12) -0.0144(12) -0.0299(13)
C19 0.0635(16) 0.0557(15) 0.0640(16) 0.0045(12) -0.0114(12) -0.0282(13)
C20 0.113(3) 0.0555(16) 0.091(2) -0.0084(16) -0.0187(18) -0.0320(15)
C21 0.0598(15) 0.0650(16) 0.0533(15) 0.0074(12) -0.0112(11) -0.0243(13)
C22 0.114(2) 0.0585(17) 0.0710(19) 0.0023(16) -0.0114(16) -0.0316(15)
C23 0.158(3) 0.0615(18) 0.0591(19) -0.0039(19) -0.0056(19) -0.0166(15)
C24 0.119(3) 0.077(2) 0.0590(18) 0.0056(18) -0.0124(16) -0.0291(16)
C25 0.091(2) 0.077(2) 0.0715(19) 0.0017(16) -0.0145(15) -0.0390(16)
C26 0.0781(18) 0.0619(16) 0.0654(17) -0.0006(13) -0.0133(13) -0.0276(13)
O1A 0.1244(17) 0.0621(11) 0.0554(11) 0.0097(11) -0.0105(10) -0.0230(9)
O2A 0.1308(18) 0.0628(12) 0.0680(12) 0.0165(12) -0.0195(11) -0.0337(10)
O3A 0.0915(13) 0.0585(10) 0.0485(10) 0.0008(9) -0.0070(9) -0.0226(8)
O4A 0.147(2) 0.0574(12) 0.0652(13) -0.0000(12) -0.0123(12) -0.0171(10)
O5A 0.113(3) 0.077(3) 0.066(3) 0.0293(19) -0.012(2) -0.031(2)
O6A 0.125(6) 0.083(4) 0.071(4) 0.027(3) -0.015(3) -0.036(3)
N1A 0.0705(14) 0.0643(13) 0.0723(15) 0.0011(11) -0.0125(11) -0.0389(12)
N2A 0.068(3) 0.067(2) 0.066(3) 0.0047(17) -0.0113(19) -0.0320(18)
N3A 0.068(2) 0.061(2) 0.063(3) 0.0066(14) -0.0138(15) -0.0291(14)
C1A 0.0688(16) 0.0529(14) 0.0600(15) -0.0041(12) -0.0102(12) -0.0294(12)
C2A 0.0635(15) 0.0540(14) 0.0600(15) -0.0058(12) -0.0118(12) -0.0270(12)
C3A 0.0716(16) 0.0492(14) 0.0648(16) -0.0035(12) -0.0167(13) -0.0248(12)
C4A 0.0627(15) 0.0561(15) 0.0677(16) -0.0041(12) -0.0129(12) -0.0331(13)
C5A 0.0740(17) 0.0605(16) 0.0577(15) -0.0054(13) -0.0122(12) -0.0300(13)
C6A 0.0673(16) 0.0539(14) 0.0594(15) -0.0067(12) -0.0125(12) -0.0273(12)
C7A 0.0769(18) 0.0539(16) 0.0591(16) -0.0054(13) -0.0117(13) -0.0211(13)
C8A 0.090(2) 0.0750(18) 0.0472(15) -0.0042(15) -0.0054(13) -0.0224(13)
C9A 0.103(2) 0.082(2) 0.0587(17) 0.0005(17) -0.0044(15) -0.0338(15)
C10A 0.0861(19) 0.0569(16) 0.0564(16) -0.0068(14) -0.0108(13) -0.0271(13)
C11A 0.134(3) 0.0677(19) 0.0590(18) 0.0100(18) -0.0088(17) -0.0174(15)
C12A 0.261(6) 0.103(3) 0.063(2) 0.028(3) -0.011(3) -0.023(2)
C13A 0.0709(18) 0.0667(17) 0.0744(19) -0.0002(14) -0.0176(14) -0.0370(15)
C14A 0.060(4) 0.067(3) 0.066(4) -0.002(2) -0.014(2) -0.034(2)
C15A 0.069(4) 0.072(3) 0.064(4) 0.004(2) -0.010(2) -0.038(2)
C16A 0.070(3) 0.069(3) 0.063(3) 0.0102(18) -0.013(2) -0.0312(19)
C17A 0.059(3) 0.067(3) 0.063(3) 0.006(2) -0.0082(19) -0.0325(19)
C18A 0.055(3) 0.065(3) 0.062(3) 0.0033(19) -0.0125(17) -0.0316(17)
C19A 0.064(3) 0.068(3) 0.067(3) 0.004(2) -0.015(2) -0.033(2)
C20A 0.061(3) 0.063(4) 0.060(2) 0.002(2) -0.0098(16) -0.0254(16)
C21A 0.080(3) 0.056(3) 0.062(3) 0.0092(18) -0.0116(19) -0.0247(16)
C22A 0.090(4) 0.076(3) 0.064(3) -0.001(2) -0.010(2) -0.030(2)
C23A 0.107(5) 0.074(4) 0.050(3) -0.000(2) -0.009(3) -0.018(2)
C24A 0.131(8) 0.076(4) 0.065(3) 0.004(3) -0.010(3) -0.0224(18)
C25A 0.118(5) 0.056(3) 0.069(3) 0.007(2) -0.011(2) -0.026(2)
C26A 0.117(4) 0.079(3) 0.079(4) 0.036(3) -0.014(4) -0.032(3)
O6B 0.090(10) 0.071(6) 0.062(5) 0.011(4) -0.014(3) -0.027(3)
N2B 0.074(5) 0.074(5) 0.069(5) 0.005(3) -0.013(3) -0.031(3)
N3B 0.091(8) 0.074(6) 0.069(5) 0.007(3) -0.014(3) -0.031(3)
C14B 0.048(10) 0.067(5) 0.062(5) -0.004(3) -0.014(3) -0.028(3)
C15B 0.059(9) 0.068(5) 0.062(5) -0.001(3) -0.014(3) -0.027(3)
C16B 0.074(8) 0.072(5) 0.067(5) 0.006(3) -0.015(3) -0.030(3)
C17B 0.066(7) 0.073(5) 0.068(5) 0.003(3) -0.014(3) -0.031(3)
C18B 0.065(8) 0.073(5) 0.068(5) 0.004(3) -0.014(3) -0.030(3)
C19B 0.073(9) 0.081(8) 0.072(6) 0.008(4) -0.017(4) -0.034(4)
C20B 0.069(8) 0.062(7) 0.068(5) 0.003(4) -0.011(3) -0.024(3)
C21B 0.114(12) 0.066(8) 0.071(6) 0.007(4) -0.016(4) -0.023(4)
C22B 0.14(2) 0.070(6) 0.069(6) 0.005(4) -0.006(4) -0.024(3)
C23B 0.134(16) 0.070(6) 0.065(5) 0.009(5) -0.011(4) -0.022(3)
C24B 0.103(11) 0.069(6) 0.064(6) 0.005(4) -0.009(5) -0.023(3)
C25B 0.102(10) 0.064(7) 0.063(6) 0.006(4) -0.010(4) -0.021(3)
O5B 0.118(8) 0.079(5) 0.074(7) 0.029(4) -0.014(4) -0.023(4)
C26B 0.115(11) 0.086(7) 0.102(12) 0.032(5) -0.021(10) -0.037(6)

loop_
_atom_type_symbol
_atom_type_scat_dispersion_real
_atom_type_scat_dispersion_imag
_atom_type_scat_Cromer_Mann_a1
_atom_type_scat_Cromer_Mann_a2
_atom_type_scat_Cromer_Mann_a3
_atom_type_scat_Cromer_Mann_a4
_atom_type_scat_Cromer_Mann_b1
_atom_type_scat_Cromer_Mann_b2
_atom_type_scat_Cromer_Mann_b3
_atom_type_scat_Cromer_Mann_b4
_atom_type_scat_Cromer_Mann_c
_atom_type_scat_source
_atom_type_scat_dispersion_source
C 0.00347 0.00161 2.31000 1.02000 1.58860 0.86500 20.84390 10.20750 0.56870 51.65120 0.21560 'International Tables Volume C Table 6.1.1.4 (pp. 500-502)' 'Henke, Gullikson and Davis, At. Data and Nucl. Data Tables, 1993, 54, 2'
H 0.00000 0.00000 0.49300 0.32291 0.14019 0.04081 10.51090 26.12570 3.14236 57.79970 0.00304 'International Tables Volume C Table 6.1.1.4 (pp. 500-502)' 'Henke, Gullikson and Davis, At. Data and Nucl. Data Tables, 1993, 54, 2'
N 0.00653 0.00323 12.21260 3.13220 2.01250 1.16630 0.00570 9.89330 28.99750 0.58260 -11.52900 'International Tables Volume C Table 6.1.1.4 (pp. 500-502)' 'Henke, Gullikson and Davis, At. Data and Nucl. Data Tables, 1993, 54, 2'
O 0.01158 0.00611 3.04850 2.28680 1.54630 0.86700 13.27710 5.70110 0.32390 32.90890 0.25080 'International Tables Volume C Table 6.1.1.4 (pp. 500-502)' 'Henke, Gullikson and Davis, At. Data and Nucl. Data Tables, 1993, 54, 2'

loop_
_geom_angle_atom_site_label_1
_geom_angle_atom_site_label_2
_geom_angle_atom_site_label_3
_geom_angle
_geom_angle_site_symmetry_1
_geom_angle_site_symmetry_3
_geom_angle_publ_flag
C8 O1 C7 116.07(19) . . ?
C11 O3 C10 117.3(2) . . ?
C20 O5 C16 118.2(2) . . ?
C15 O6 H6 109.5 . . ?
C13 N1 C4 123.2(2) . . ?
C18 N2 N3 114.2(2) . . ?
C21 N3 N2 112.8(2) . . ?
C2 C1 H1 120.10(14) . . ?
C6 C1 H1 120.10(14) . . ?
C6 C1 C2 119.8(2) . . ?
C3 C2 C1 119.6(2) . . ?
C7 C2 C1 122.8(2) . . ?
C7 C2 C3 117.6(2) . . ?
H3 C3 C2 119.40(15) . . ?
C4 C3 C2 121.2(2) . . ?
C4 C3 H3 119.40(14) . . ?
C3 C4 N1 116.3(2) . . ?
C5 C4 N1 124.8(2) . . ?
C5 C4 C3 118.9(2) . . ?
H5 C5 C4 119.98(14) . . ?
C6 C5 C4 120.0(2) . . ?
C6 C5 H5 119.98(14) . . ?
C5 C6 C1 120.4(2) . . ?
C10 C6 C1 118.4(2) . . ?
C10 C6 C5 121.2(2) . . ?
O2 C7 O1 123.0(2) . . ?
C2 C7 O1 113.5(2) . . ?
C2 C7 O2 123.5(2) . . ?
H8a C8 O1 110.02(13) . . ?
H8b C8 O1 110.02(13) . . ?
H8b C8 H8a 108.4 . . ?
C9 C8 O1 108.4(2) . . ?
C9 C8 H8a 110.02(16) . . ?
C9 C8 H8b 110.02(16) . . ?
H9a C9 C8 109.5 . . ?
H9b C9 C8 109.5 . . ?
H9b C9 H9a 109.5 . . ?
H9c C9 C8 109.5 . . ?
H9c C9 H9a 109.5 . . ?
H9c C9 H9b 109.5 . . ?
O4 C10 O3 123.6(2) . . ?
C6 C10 O3 112.2(2) . . ?
C6 C10 O4 124.1(2) . . ?
H11c C11 O3 109.81(18) . . ?
H11d C11 O3 109.81(18) . . ?
H11d C11 H11c 108.3 . . ?
C12 C11 O3 109.3(3) . . ?
C12 C11 H11c 109.8(3) . . ?
C12 C11 H11d 109.8(3) . . ?
H12d C12 C11 109.5 . . ?
H12e C12 C11 109.5 . . ?
H12e C12 H12d 109.5 . . ?
H12f C12 C11 109.5 . . ?
H12f C12 H12d 109.5 . . ?
H12f C12 H12e 109.5 . . ?
H13 C13 N1 118.80(15) . . ?
C14 C13 N1 122.4(2) . . ?
C14 C13 H13 118.80(15) . . ?
C15 C14 C13 121.0(2) . . ?
C19 C14 C13 120.1(2) . . ?
C19 C14 C15 118.9(2) . . ?
C14 C15 O6 122.2(2) . . ?
C16 C15 O6 118.3(2) . . ?
C16 C15 C14 119.6(2) . . ?
C15 C16 O5 114.1(2) . . ?
C17 C16 O5 125.8(2) . . ?
C17 C16 C15 120.0(2) . . ?
H17 C17 C16 119.88(14) . . ?
C18 C17 C16 120.2(2) . . ?
C18 C17 H17 119.88(14) . . ?
C17 C18 N2 125.0(2) . . ?
C19 C18 N2 115.0(2) . . ?
C19 C18 C17 120.0(2) . . ?
C18 C19 C14 121.2(2) . . ?
H19 C19 C14 119.40(14) . . ?
H19 C19 C18 119.40(15) . . ?
H20a C20 O5 109.5 . . ?
H20b C20 O5 109.5 . . ?
H20b C20 H20a 109.5 . . ?
H20c C20 O5 109.5 . . ?
H20c C20 H20a 109.5 . . ?
H20c C20 H20b 109.5 . . ?
C22 C21 N3 123.8(2) . . ?
C26 C21 N3 116.1(2) . . ?
C26 C21 C22 120.1(2) . . ?
H22 C22 C21 120.68(16) . . ?
C23 C22 C21 118.6(3) . . ?
C23 C22 H22 120.68(17) . . ?
H23 C23 C22 119.44(17) . . ?
C24 C23 C22 121.1(3) . . ?
C24 C23 H23 119.44(18) . . ?
H24 C24 C23 120.37(18) . . ?
C25 C24 C23 119.3(3) . . ?
C25 C24 H24 120.37(18) . . ?
H25 C25 C24 119.67(18) . . ?
C26 C25 C24 120.7(3) . . ?
C26 C25 H25 119.67(16) . . ?
C25 C26 C21 120.2(3) . . ?
H26 C26 C21 119.90(15) . . ?
H26 C26 C25 119.90(16) . . ?
C11A O1A C10A 116.6(2) . . ?
C8A O3A C7A 116.35(19) . . ?
C26A O5A C16A 117.2(4) . . ?
C15A O6A H6A 109.5 . . ?
C13A N1A C4A 122.7(2) . . ?
C18A N2A N3A 114.8(5) . . ?
C20A N3A N2A 113.4(5) . . ?
C2A C1A H1A 119.92(14) . . ?
C6A C1A H1A 119.92(14) . . ?
C6A C1A C2A 120.2(2) . . ?
C3A C2A C1A 119.3(2) . . ?
C7A C2A C1A 122.1(2) . . ?
C7A C2A C3A 118.6(2) . . ?
H3A C3A C2A 119.39(14) . . ?
C4A C3A C2A 121.2(2) . . ?
C4A C3A H3A 119.39(15) . . ?
C3A C4A N1A 116.3(2) . . ?
C5A C4A N1A 124.7(2) . . ?
C5A C4A C3A 119.0(2) . . ?
H5A C5A C4A 119.71(15) . . ?
C6A C5A C4A 120.6(2) . . ?
C6A C5A H5A 119.71(14) . . ?
C5A C6A C1A 119.7(2) . . ?
C10A C6A C1A 118.3(2) . . ?
C10A C6A C5A 121.9(2) . . ?
O4A C7A O3A 123.5(2) . . ?
C2A C7A O3A 113.6(2) . . ?
C2A C7A O4A 122.9(2) . . ?
H8Aa C8A O3A 109.93(13) . . ?
H8Ab C8A O3A 109.93(13) . . ?
H8Ab C8A H8Aa 108.3 . . ?
C9A C8A O3A 108.8(2) . . ?
C9A C8A H8Aa 109.93(17) . . ?
C9A C8A H8Ab 109.93(16) . . ?
H9Aa C9A C8A 109.5 . . ?
H9Ab C9A C8A 109.5 . . ?
H9Ab C9A H9Aa 109.5 . . ?
H9Ac C9A C8A 109.5 . . ?
H9Ac C9A H9Aa 109.5 . . ?
H9Ac C9A H9Ab 109.5 . . ?
O2A C10A O1A 123.5(2) . . ?
C6A C10A O1A 111.5(2) . . ?
C6A C10A O2A 125.0(2) . . ?
H11a C11A O1A 110.36(17) . . ?
H11b C11A O1A 110.36(16) . . ?
H11b C11A H11a 108.6 . . ?
C12A C11A O1A 106.8(3) . . ?
C12A C11A H11a 110.4(3) . . ?
C12A C11A H11b 110.4(2) . . ?
H12a C12A C11A 109.5 . . ?
H12b C12A C11A 109.5 . . ?
H12b C12A H12a 109.5 . . ?
H12c C12A C11A 109.5 . . ?
H12c C12A H12a 109.5 . . ?
H12c C12A H12b 109.5 . . ?
H13A C13A N1A 117.16(15) . . ?
H13b C13A N1A 121.83(15) . . ?
H13b C13A H13A 4.9 . . ?
C14A C13A N1A 125.7(4) . . ?
C14A C13A H13A 117.2(4) . . ?
C14A C13A H13b 112.5(4) . . ?
C14B C13A N1A 116.3(10) . . ?
C14B C13A H13A 126.5(10) . . ?
C14B C13A H13b 121.8(10) . . ?
C14B C13A C14A 9.5(12) . . ?
C15A C14A C13A 118.8(7) . . ?
C19A C14A C13A 121.5(6) . . ?
C19A C14A C15A 119.7(7) . . ?
C14A C15A O6A 122.6(7) . . ?
C16A C15A O6A 118.4(6) . . ?
C16A C15A C14A 119.0(6) . . ?
C15A C16A O5A 114.3(5) . . ?
C17A C16A O5A 126.6(5) . . ?
C17A C16A C15A 119.1(5) . . ?
H17A C17A C16A 119.7(3) . . ?
C18A C17A C16A 120.5(5) . . ?
C18A C17A H17A 119.7(3) . . ?
C17A C18A N2A 124.4(4) . . ?
C19A C18A N2A 115.0(4) . . ?
C19A C18A C17A 120.6(4) . . ?
C18A C19A C14A 121.1(5) . . ?
H19A C19A C14A 119.5(4) . . ?
H19A C19A C18A 119.5(3) . . ?
C21A C20A N3A 116.7(5) . . ?
C25A C20A N3A 124.4(6) . . ?
C25A C20A C21A 118.9(5) . . ?
H21A C21A C20A 120.1(3) . . ?
C22A C21A C20A 119.9(5) . . ?
C22A C21A H21A 120.1(4) . . ?
H22A C22A C21A 119.7(4) . . ?
C23A C22A C21A 120.7(6) . . ?
C23A C22A H22A 119.7(4) . . ?
H23A C23A C22A 119.8(4) . . ?
C24A C23A C22A 120.3(8) . . ?
C24A C23A H23A 119.8(6) . . ?
H24A C24A C23A 120.3(6) . . ?
C25A C24A C23A 119.4(10) . . ?
C25A C24A H24A 120.3(6) . . ?
C24A C25A C20A 119.6(7) . . ?
H25A C25A C20A 120.2(4) . . ?
H25A C25A C24A 120.2(5) . . ?
H26a C26A O5A 109.5 . . ?
H26b C26A O5A 109.5 . . ?
H26b C26A H26a 109.5 . . ?
H26c C26A O5A 109.5 . . ?
H26c C26A H26a 109.5 . . ?
H26c C26A H26b 109.5 . . ?
C15B O6B H6B 109.5 . . ?
C18B N2B N3B 115.4(15) . . ?
C20B N3B N2B 114.2(16) . . ?
C15B C14B C13A 126.1(18) . . ?
C19B C14B C13A 120.4(17) . . ?
C19B C14B C15B 113.3(18) . . ?
C14B C15B O6B 120.0(19) . . ?
C16B C15B O6B 115.7(16) . . ?
C16B C15B C14B 124.1(19) . . ?
C17B C16B C15B 118.8(17) . . ?
O5B C16B C15B 115.9(14) . . ?
O5B C16B C17B 125.1(15) . . ?
H17B C17B C16B 119.0(10) . . ?
C18B C17B C16B 122.0(17) . . ?
C18B C17B H17B 119.0(11) . . ?
C17B C18B N2B 114.6(16) . . ?
C19B C18B N2B 127.4(16) . . ?
C19B C18B C17B 117.7(16) . . ?
C18B C19B C14B 123.7(15) . . ?
H19B C19B C14B 118.2(11) . . ?
H19B C19B C18B 118.2(10) . . ?
C21B C20B N3B 115.6(14) . . ?
C25B C20B N3B 125.4(14) . . ?
C25B C20B C21B 119.0(14) . . ?
H21B C21B C20B 123.1(10) . . ?
C22B C21B C20B 114(2) . . ?
C22B C21B H21B 123.1(16) . . ?
H22B C22B C21B 120.0(17) . . ?
C23B C22B C21B 120(3) . . ?
C23B C22B H22B 120.0(17) . . ?
H23B C23B C22B 121.2(16) . . ?
C24B C23B C22B 118(2) . . ?
C24B C23B H23B 121.2(14) . . ?
H24B C24B C23B 122.4(14) . . ?
C25B C24B C23B 115.2(17) . . ?
C25B C24B H24B 122.4(11) . . ?
C24B C25B C20B 124.9(14) . . ?
H25B C25B C20B 117.5(9) . . ?
H25B C25B C24B 117.5(11) . . ?
C26B O5B C16B 118.0(13) . . ?
H26d C26B O5B 109.5 . . ?
H26e C26B O5B 109.5 . . ?
H26e C26B H26d 109.5 . . ?
H26f C26B O5B 109.5 . . ?
H26f C26B H26d 109.5 . . ?
H26f C26B H26e 109.5 . . ?

loop_
_geom_bond_atom_site_label_1
_geom_bond_atom_site_label_2
_geom_bond_distance
_geom_bond_site_symmetry_2
_geom_bond_publ_flag
O1 C7 1.326(3) . ?
O1 C8 1.460(3) . ?
O2 C7 1.206(3) . ?
O3 C10 1.323(3) . ?
O3 C11 1.458(3) . ?
O4 C10 1.190(3) . ?
O5 C16 1.363(3) . ?
O5 C20 1.423(3) . ?
O6 H6 0.8200 . ?
O6 C15 1.334(3) . ?
N1 C4 1.419(3) . ?
N1 C13 1.273(3) . ?
N2 N3 1.241(3) . ?
N2 C18 1.434(3) . ?
N3 C21 1.439(3) . ?
C1 H1 0.9300 . ?
C1 C2 1.383(3) . ?
C1 C6 1.386(3) . ?
C2 C3 1.383(3) . ?
C2 C7 1.489(3) . ?
C3 H3 0.9300 . ?
C3 C4 1.387(3) . ?
C4 C5 1.391(3) . ?
C5 H5 0.9300 . ?
C5 C6 1.387(3) . ?
C6 C10 1.490(3) . ?
C8 H8a 0.9700 . ?
C8 H8b 0.9700 . ?
C8 C9 1.475(4) . ?
C9 H9a 0.9600 . ?
C9 H9b 0.9600 . ?
C9 H9c 0.9600 . ?
C11 H11c 0.9700 . ?
C11 H11d 0.9700 . ?
C11 C12 1.405(5) . ?
C12 H12d 0.9600 . ?
C12 H12e 0.9600 . ?
C12 H12f 0.9600 . ?
C13 H13 0.9300 . ?
C13 C14 1.440(3) . ?
C14 C15 1.401(3) . ?
C14 C19 1.391(3) . ?
C15 C16 1.414(3) . ?
C16 C17 1.368(3) . ?
C17 H17 0.9300 . ?
C17 C18 1.396(3) . ?
C18 C19 1.371(3) . ?
C19 H19 0.9300 . ?
C20 H20a 0.9600 . ?
C20 H20b 0.9600 . ?
C20 H20c 0.9600 . ?
C21 C22 1.383(4) . ?
C21 C26 1.369(3) . ?
C22 H22 0.9300 . ?
C22 C23 1.385(4) . ?
C23 H23 0.9300 . ?
C23 C24 1.367(4) . ?
C24 H24 0.9300 . ?
C24 C25 1.368(4) . ?
C25 H25 0.9300 . ?
C25 C26 1.369(4) . ?
C26 H26 0.9300 . ?
O1A C10A 1.333(3) . ?
O1A C11A 1.465(3) . ?
O2A C10A 1.194(3) . ?
O3A C7A 1.324(3) . ?
O3A C8A 1.450(3) . ?
O4A C7A 1.205(3) . ?
O5A C16A 1.354(6) . ?
O5A C26A 1.419(6) . ?
O6A H6A 0.8200 . ?
O6A C15A 1.340(9) . ?
N1A C4A 1.418(3) . ?
N1A C13A 1.278(3) . ?
N2A N3A 1.235(8) . ?
N2A C18A 1.425(7) . ?
N3A C20A 1.440(7) . ?
C1A H1A 0.9300 . ?
C1A C2A 1.390(3) . ?
C1A C6A 1.388(3) . ?
C2A C3A 1.383(3) . ?
C2A C7A 1.489(3) . ?
C3A H3A 0.9300 . ?
C3A C4A 1.382(3) . ?
C4A C5A 1.391(3) . ?
C5A H5A 0.9300 . ?
C5A C6A 1.384(3) . ?
C6A C10A 1.488(4) . ?
C8A H8Aa 0.9700 . ?
C8A H8Ab 0.9700 . ?
C8A C9A 1.481(4) . ?
C9A H9Aa 0.9600 . ?
C9A H9Ab 0.9600 . ?
C9A H9Ac 0.9600 . ?
C11A H11a 0.9700 . ?
C11A H11b 0.9700 . ?
C11A C12A 1.462(4) . ?
C12A H12a 0.9600 . ?
C12A H12b 0.9600 . ?
C12A H12c 0.9600 . ?
C13A H13A 0.9300 . ?
C13A H13b 0.9300 . ?
C13A C14A 1.414(9) . ?
C13A C14B 1.52(2) . ?
C14A C15A 1.392(8) . ?
C14A C19A 1.378(9) . ?
C15A C16A 1.427(9) . ?
C16A C17A 1.373(7) . ?
C17A H17A 0.9300 . ?
C17A C18A 1.380(6) . ?
C18A C19A 1.356(8) . ?
C19A H19A 0.9300 . ?
C20A C21A 1.385(7) . ?
C20A C25A 1.376(8) . ?
C21A H21A 0.9300 . ?
C21A C22A 1.378(8) . ?
C22A H22A 0.9300 . ?
C22A C23A 1.367(8) . ?
C23A H23A 0.9300 . ?
C23A C24A 1.338(12) . ?
C24A H24A 0.9300 . ?
C24A C25A 1.416(12) . ?
C25A H25A 0.9300 . ?
C26A H26a 0.9600 . ?
C26A H26b 0.9600 . ?
C26A H26c 0.9600 . ?
O6B H6B 0.8200 . ?
O6B C15B 1.33(2) . ?
N2B N3B 1.27(2) . ?
N2B C18B 1.40(2) . ?
N3B C20B 1.46(2) . ?
C14B C15B 1.43(2) . ?
C14B C19B 1.41(2) . ?
C15B C16B 1.36(2) . ?
C16B C17B 1.372(19) . ?
C16B O5B 1.354(17) . ?
C17B H17B 0.9300 . ?
C17B C18B 1.371(19) . ?
C18B C19B 1.41(3) . ?
C19B H19B 0.9300 . ?
C20B C21B 1.36(2) . ?
C20B C25B 1.36(2) . ?
C21B H21B 0.9300 . ?
C21B C22B 1.36(3) . ?
C22B H22B 0.9300 . ?
C22B C23B 1.44(3) . ?
C23B H23B 0.9300 . ?
C23B C24B 1.29(2) . ?
C24B H24B 0.9300 . ?
C24B C25B 1.39(2) . ?
C25B H25B 0.9300 . ?
O5B C26B 1.449(17) . ?
C26B H26d 0.9600 . ?
C26B H26e 0.9600 . ?
C26B H26f 0.9600 . ?

loop_
_geom_torsion_atom_site_label_1
_geom_torsion_atom_site_label_2
_geom_torsion_atom_site_label_3
_geom_torsion_atom_site_label_4
_geom_torsion
_geom_torsion_site_symmetry_1
_geom_torsion_site_symmetry_2
_geom_torsion_site_symmetry_3
_geom_torsion_site_symmetry_4
_geom_torsion_publ_flag
O1 C7 C2 C1 7.8(3) . . . . ?
O1 C7 C2 C3 -172.8(2) . . . . ?
O2 C7 C2 C1 -172.1(3) . . . . ?
O2 C7 C2 C3 7.3(3) . . . . ?
O3 C10 C6 C1 170.5(2) . . . . ?
O3 C10 C6 C5 -9.8(3) . . . . ?
O4 C10 C6 C1 -9.5(3) . . . . ?
O4 C10 C6 C5 170.2(3) . . . . ?
O5 C16 C15 O6 -0.6(2) . . . . ?
O5 C16 C15 C14 179.4(2) . . . . ?
O5 C16 C17 C18 179.4(2) . . . . ?
O6 C15 C14 C13 1.7(3) . . . . ?
O6 C15 C14 C19 -178.2(2) . . . . ?
O6 C15 C16 C17 178.5(2) . . . . ?
N1 C4 C3 C2 -179.0(2) . . . . ?
N1 C4 C5 C6 179.6(2) . . . . ?
N1 C13 C14 C15 2.2(3) . . . . ?
N1 C13 C14 C19 -177.9(2) . . . . ?
N2 N3 C21 C22 -8.2(3) . . . . ?
N2 N3 C21 C26 172.6(2) . . . . ?
N2 C18 C17 C16 -178.9(2) . . . . ?
N2 C18 C19 C14 179.3(2) . . . . ?
N3 C21 C22 C23 -178.6(3) . . . . ?
N3 C21 C26 C25 179.6(2) . . . . ?
C1 C2 C3 C4 -0.1(3) . . . . ?
C1 C6 C5 C4 -1.1(3) . . . . ?
C2 C3 C4 C5 1.1(3) . . . . ?
C3 C4 C5 C6 -0.5(3) . . . . ?
C4 C5 C6 C10 179.2(2) . . . . ?
C13 C14 C15 C16 -178.3(2) . . . . ?
C13 C14 C19 C18 179.1(2) . . . . ?
C14 C15 C16 C17 -1.4(3) . . . . ?
C14 C19 C18 C17 -0.1(3) . . . . ?
C15 C16 C17 C18 0.3(3) . . . . ?
C16 C17 C18 C19 0.5(3) . . . . ?
C21 C22 C23 C24 -1.2(4) . . . . ?
C21 C26 C25 C24 -0.7(3) . . . . ?
C22 C23 C24 C25 0.8(4) . . . . ?
C23 C24 C25 C26 0.2(4) . . . . ?
O1A C10A C6A C1A 178.9(2) . . . . ?
O1A C10A C6A C5A -0.8(3) . . . . ?
O2A C10A C6A C1A -1.5(3) . . . . ?
O2A C10A C6A C5A 178.9(3) . . . . ?
O3A C7A C2A C1A 15.1(3) . . . . ?
O3A C7A C2A C3A -166.8(2) . . . . ?
O4A C7A C2A C1A -166.6(3) . . . . ?
O4A C7A C2A C3A 11.5(3) . . . . ?
O5A C16A C15A O6A 0.9(8) . . . . ?
O5A C16A C15A C14A 178.7(7) . . . . ?
O5A C16A C17A C18A 179.3(5) . . . . ?
O6A C15A C14A C13A -0.2(10) . . . . ?
O6A C15A C14A C19A -179.8(10) . . . . ?
O6A C15A C16A C17A -179.2(7) . . . . ?
N1A C4A C3A C2A -179.0(2) . . . . ?
N1A C4A C5A C6A 179.5(2) . . . . ?
N1A C13A C14A C15A 4.9(6) . . . . ?
N1A C13A C14A C19A -175.6(7) . . . . ?
N1A C13A C14B C15B -0.3(13) . . . . ?
N1A C13A C14B C19B -175.5(16) . . . . ?
N2A N3A C20A C21A 165.6(4) . . . . ?
N2A N3A C20A C25A -13.8(6) . . . . ?
N2A C18A C17A C16A -179.9(5) . . . . ?
N2A C18A C19A C14A -179.2(7) . . . . ?
N3A C20A C21A C22A -177.0(5) . . . . ?
N3A C20A C25A C24A 172.3(11) . . . . ?
C1A C2A C3A C4A -1.1(3) . . . . ?
C1A C6A C5A C4A 0.2(3) . . . . ?
C2A C3A C4A C5A 1.3(3) . . . . ?
C3A C4A C5A C6A -0.8(3) . . . . ?
C4A C5A C6A C10A 179.9(2) . . . . ?
C13A C14A C15A C16A -178.0(7) . . . . ?
C13A C14A C19A C18A 178.8(7) . . . . ?
C13A C14B C15B O6B 6(3) . . . . ?
C13A C14B C15B C16B -178.1(19) . . . . ?
C13A C14B C19B C18B 176.0(17) . . . . ?
C14A C15A C16A C17A -1.4(9) . . . . ?
C14A C19A C18A C17A -0.4(10) . . . . ?
C15A C16A C17A C18A -0.6(7) . . . . ?
C16A C17A C18A C19A 1.5(7) . . . . ?
C20A C21A C22A C23A -2.8(7) . . . . ?
C20A C25A C24A C23A 12.3(11) . . . . ?
C21A C22A C23A C24A 8.1(12) . . . . ?
C22A C23A C24A C25A -12.7(11) . . . . ?
O6B C15B C14B C19B -179(2) . . . . ?
O6B C15B C16B C17B -177.5(17) . . . . ?
O6B C15B C16B O5B -3(2) . . . . ?
N2B N3B C20B C21B 178.3(17) . . . . ?
N2B N3B C20B C25B -4.7(19) . . . . ?
N2B C18B C17B C16B 179.9(12) . . . . ?
N2B C18B C19B C14B -175(2) . . . . ?
N3B C20B C21B C22B -166(3) . . . . ?
N3B C20B C25B C24B -179.2(19) . . . . ?
C14B C15B C16B C17B 6(3) . . . . ?
C14B C15B C16B O5B -179(2) . . . . ?
C14B C19B C18B C17B -2(3) . . . . ?
C15B C16B C17B C18B -8(2) . . . . ?
C15B C16B O5B C26B -177.7(19) . . . . ?
C16B C17B C18B C19B 5.5(18) . . . . ?
C20B C21B C22B C23B -33(3) . . . . ?
C20B C25B C24B C23B 4(2) . . . . ?
C21B C22B C23B C24B 37(5) . . . . ?
C22B C23B C24B C25B -20(4) . . . . ?

loop_
_restr_equal_distance_atom_site_label_1
_restr_equal_distance_atom_site_label_2
_restr_equal_distance_site_symmetry_2
_restr_equal_distance_class_id
O5A C15A 1 12
O5A C16A 1 1
O5A C17A 1 13
O5A C26A 1 14
O6A C14A 1 15
O6A C15A 1 2
O6A C16A 1 16
C13A C14A 1 3
C13A C15A 1 17
C13A C19A 1 18
C13A C14B 1 3
C13A C15B 1 17
C13A C19B 1 18
C14A C15A 1 4
C14A C16A 1 19
C14A C19A 1 5
C15A C16A 1 6
C15A C17A 1 20
C15A C19A 1 21
C16A C17A 1 7
C16A C26A 1 22
C17A C19A 1 23
C21A C22A 1 8
C21A C23A 1 24
C21A C25A 1 25
C22A C23A 1 9
C22A C24A 1 26
C23A C24A 1 10
C23A C25A 1 27
C24A C25A 1 11
O6B C14B 1 15
O6B C15B 1 2
O6B C16B 1 16
C14B C15B 1 4
C14B C16B 1 19
C14B C19B 1 5
C15B C16B 1 6
C15B C17B 1 20
C15B C19B 1 21
C16B C17B 1 7
C16B C26B 1 22
C17B C19B 1 23
C21B C22B 1 8
C21B C23B 1 24
C21B C25B 1 25
C22B C23B 1 9
C22B C24B 1 26
C23B C24B 1 10
C23B C25B 1 27
C24B C25B 1 11
O5B C15B 1 12
O5B C16B 1 1
O5B C17B 1 13
O5B C26B 1 14

loop_
_restr_equal_distance_class_class_id
_restr_equal_distance_class_target_weight_param
_restr_equal_distance_class_average
_restr_equal_distance_class_esd
_restr_equal_distance_class_diff_max
1 0.0200 1.3542 0.0002 0.0002
2 0.0200 1.3325 0.0075 0.0075
3 0.0200 1.4646 0.0509 0.0509
4 0.0200 1.4107 0.0186 0.0186
5 0.0200 1.3926 0.0150 0.0150
6 0.0200 1.3956 0.0310 0.0310
7 0.0200 1.3725 0.0001 0.0001
8 0.0200 1.3684 0.0092 0.0092
9 0.0200 1.4043 0.0370 0.0370
10 0.0200 1.3149 0.0231 0.0231
11 0.0200 1.4047 0.0117 0.0117
12 0.0400 2.3205 0.0164 0.0164
13 0.0400 2.4276 0.0078 0.0078
14 0.0400 1.4341 0.0153 0.0153
15 0.0400 2.3913 0.0051 0.0051
16 0.0400 2.3273 0.0495 0.0495
17 0.0400 2.5203 0.1050 0.1050
18 0.0400 2.4862 0.0510 0.0510
19 0.0400 2.4484 0.0200 0.0200
20 0.0400 2.3845 0.0289 0.0289
21 0.0400 2.3827 0.0124 0.0124
22 0.0400 2.3856 0.0181 0.0181
23 0.0400 2.3789 0.0029 0.0029
24 0.0400 2.4059 0.0207 0.0207
25 0.0400 2.3612 0.0166 0.0166
26 0.0400 2.3430 0.0035 0.0035
27 0.0400 2.3230 0.0552 0.0552

loop_
_restr_rigu_atom_site_label_1
_restr_rigu_atom_site_label_2
_restr_rigu_target_weight_param
_restr_rigu_u13_diff
_restr_rigu_u23_diff
_restr_rigu_u33_diff
O5A C15A 0.004000 -0.003243 -0.009232 -0.006960
O5A C16A 0.004000 -0.001518 0.000710 0.001158
O5A C17A 0.004000 -0.004179 -0.000393 0.001455
O5A C26A 0.004000 -0.008910 0.004462 -0.001908
O6A C14A 0.004000 -0.000549 0.000356 0.004976
O6A C15A 0.004000 -0.004223 0.001914 0.009907
O6A C16A 0.004000 -0.000964 -0.002330 0.005860
N2A N3A 0.004000 -0.000223 0.003372 0.003747
N2A C17A 0.004000 0.002157 0.000324 0.001296
N2A C18A 0.004000 -0.000322 0.001970 0.004365
N2A C19A 0.004000 -0.001337 0.002186 -0.002322
N2A C20A 0.004000 0.002001 -0.004169 -0.001918
N3A C18A 0.004000 -0.000806 -0.001875 0.003693
N3A C20A 0.004000 0.000712 -0.005404 0.002045
N3A C21A 0.004000 -0.002879 -0.002679 -0.002275
N3A C25A 0.004000 0.003550 -0.007309 -0.001842
C14A C15A 0.004000 0.000561 0.000674 -0.004199
C14A C16A 0.004000 -0.004851 0.005238 0.004525
C14A C18A 0.004000 -0.003156 -0.004011 0.004545
C14A C19A 0.004000 0.000375 -0.001338 -0.002292
C15A C16A 0.004000 -0.008622 0.003379 -0.001324
C15A C17A 0.004000 -0.005874 -0.005086 -0.001056
C15A C19A 0.004000 0.007598 -0.001611 0.000147
C16A C17A 0.004000 -0.004912 -0.002179 0.002010
C16A C18A 0.004000 -0.001149 -0.000048 0.000910
C16A C26A 0.004000 -0.008641 0.005179 0.002177
C17A C18A 0.004000 -0.000224 0.001804 0.002324
C17A C19A 0.004000 -0.004010 0.001157 -0.003549
C18A C19A 0.004000 -0.001325 0.002478 -0.005367
C20A C21A 0.004000 -0.005346 0.002842 0.007203
C20A C22A 0.004000 0.005780 -0.001788 -0.005379
C20A C24A 0.004000 -0.002147 -0.004194 -0.003418
C20A C25A 0.004000 0.005920 -0.006045 0.003469
C21A C22A 0.004000 0.001188 0.000509 -0.000526
C21A C23A 0.004000 -0.009486 0.004315 0.009446
C21A C25A 0.004000 -0.005108 -0.000857 -0.000411
C22A C23A 0.004000 -0.005130 0.008865 0.008907
C22A C24A 0.004000 -0.001088 0.009142 -0.002793
C23A C24A 0.004000 0.002807 0.005473 -0.003662
C23A C25A 0.004000 0.017135 0.016398 0.001828
C24A C25A 0.004000 0.005665 0.008330 -0.000852
O6B C14B 0.001000 -0.001171 0.000194 -0.000226
O6B C14B 0.004000 -0.001171 0.000194 -0.000226
O6B C15B 0.001000 -0.000037 0.000060 -0.000059
O6B C15B 0.004000 -0.000037 0.000060 -0.000059
O6B C16B 0.001000 -0.001904 0.000392 -0.001379
O6B C16B 0.004000 -0.001904 0.000392 -0.001379
N2B N3B 0.001000 0.000099 -0.000436 0.000280
N2B N3B 0.004000 0.000099 -0.000436 0.000280
N2B C17B 0.001000 -0.000771 0.001405 0.001189
N2B C17B 0.004000 -0.000771 0.001405 0.001189
N2B C18B 0.001000 -0.000268 -0.000271 0.000286
N2B C18B 0.004000 -0.000268 -0.000271 0.000286
N2B C19B 0.004000 0.001096 -0.001387 -0.003699
N2B C20B 0.004000 0.003443 -0.006095 0.000833
N3B C18B 0.001000 0.000331 0.000036 0.001354
N3B C18B 0.004000 0.000331 0.000036 0.001354
N3B C20B 0.004000 -0.002647 -0.002743 -0.001379
N3B C21B 0.004000 0.007684 -0.005122 -0.002078
N3B C25B 0.004000 -0.002748 0.000445 -0.001670
C14B C15B 0.004000 -0.000042 -0.000184 0.000344
C14B C15B 0.001000 -0.000042 -0.000184 0.000344
C14B C16B 0.001000 -0.001057 -0.001136 -0.000896
C14B C16B 0.004000 -0.001057 -0.001136 -0.000896
C14B C18B 0.004000 -0.003018 -0.000916 -0.002940
C14B C19B 0.004000 -0.002051 0.000910 -0.009006
C15B C16B 0.004000 0.000064 -0.000032 0.000188
C15B C16B 0.001000 0.000064 -0.000032 0.000188
C15B C17B 0.004000 -0.001963 -0.000348 -0.001317
C15B C17B 0.001000 -0.001963 -0.000348 -0.001317
C15B C19B 0.004000 0.000065 0.003119 -0.010540
C15B O5B 0.004000 -0.003182 0.006203 0.002536
C16B C17B 0.001000 -0.000361 -0.000087 -0.000046
C16B C17B 0.004000 -0.000361 -0.000087 -0.000046
C16B C18B 0.001000 -0.000668 -0.000267 -0.000973
C16B C18B 0.004000 -0.000668 -0.000267 -0.000973
C16B O5B 0.004000 -0.005658 -0.001591 0.002571
C16B C26B 0.004000 -0.011892 0.002878 -0.001768
C17B C18B 0.004000 0.000310 -0.000022 0.000293
C17B C18B 0.001000 0.000310 -0.000022 0.000293
C17B C19B 0.004000 0.002902 0.002364 -0.004810
C17B O5B 0.004000 -0.007285 -0.010596 -0.005042
C18B C19B 0.004000 0.001336 -0.001004 -0.004414
C20B C21B 0.004000 0.000469 0.000812 -0.001300
C20B C22B 0.004000 0.003828 0.003725 -0.001413
C20B C24B 0.004000 0.003823 -0.004683 -0.004665
C20B C25B 0.004000 -0.000251 0.000620 -0.004540
C21B C22B 0.004000 0.003748 -0.000040 0.004064
C21B C23B 0.004000 0.001161 -0.006142 0.000202
C21B C25B 0.004000 -0.000456 0.001191 0.001759
C22B C23B 0.001000 0.000072 -0.001116 -0.000371
C22B C23B 0.004000 0.000072 -0.001116 -0.000371
C22B C24B 0.001000 -0.000180 -0.000164 0.001298
C22B C24B 0.004000 -0.000180 -0.000164 0.001298
C23B C24B 0.001000 -0.000174 0.000334 -0.000455
C23B C24B 0.004000 -0.000174 0.000334 -0.000455
C23B C25B 0.001000 0.000449 -0.000801 0.001742
C23B C25B 0.004000 0.000449 -0.000801 0.001742
C24B C25B 0.001000 0.000386 0.000672 -0.000182
C24B C25B 0.004000 0.000386 0.000672 -0.000182
O5B C26B 0.004000 -0.001829 0.001763 -0.000155
